data_7207454
loop_
_publ_author_name
'Zhang, Xiu-Tang'
'Fan, Li-Ming'
'Zhao, Xian'
'Sun, Di'
'Li, Da-Cheng'
'Dou, Jian-Min'

_publ_section_title
;
 Syntheses, crystal structures, and properties of five mixed-ligand
 coordination polymers based on novel
 quaterphenyl-2,5,2&#x2032;,5&#x2032;-tetracarboxylic acid ligand
;
_journal_issue 6
_journal_name_full CrystEngComm
_journal_page_first 2053
_journal_paper_doi 10.1039/c2ce06329h
_journal_volume 14
_journal_year 2012
_chemical_formula_moiety 'C34 H24 Ni N2 O10, 2(H2 O)'
_chemical_formula_sum 'C34 H28 N2 Ni O12'
_chemical_formula_weight 715.29
_chemical_name_systematic
;
?
;
_space_group_IT_number 15
_symmetry_cell_setting monoclinic
_symmetry_space_group_name_Hall '-C 2yc'
_symmetry_space_group_name_H-M 'C 1 2/c 1'
_atom_sites_solution_hydrogens geom
_atom_sites_solution_primary direct
_atom_sites_solution_secondary difmap
_audit_creation_method SHELXL-97
_cell_angle_alpha 90.00
_cell_angle_beta 117.1540(10)
_cell_angle_gamma 90.00
_cell_formula_units_Z 4
_cell_length_a 14.050(2)
_cell_length_b 19.069(3)
_cell_length_c 12.814(3)
_cell_measurement_reflns_used 2818
_cell_measurement_temperature 298(2)
_cell_measurement_theta_max 25.50
_cell_measurement_theta_min 2.08
_cell_volume 3054.7(10)
_computing_cell_refinement 'SAINT-Plus (Bruker, 2001)'
_computing_data_collection 'APEX2 (Bruker, 2004)'
_computing_data_reduction SAINT-Plus
_computing_molecular_graphics 'SHELXTL (Sheldrick, 2008)'
_computing_publication_material SHELXTL
_computing_structure_refinement 'SHELXL97 (Sheldrick, 2008)'
_computing_structure_solution 'SHELXS97 (Sheldrick, 2008)'
_diffrn_ambient_temperature 298(2)
_diffrn_measured_fraction_theta_full 0.987
_diffrn_measured_fraction_theta_max 0.987
_diffrn_measurement_device_type 'Bruker APEXII CCD'
_diffrn_measurement_method '\f and \w scans'
_diffrn_radiation_monochromator graphite
_diffrn_radiation_source 'fine-focus sealed tube'
_diffrn_radiation_type MoK\a
_diffrn_radiation_wavelength 0.71073
_diffrn_reflns_av_R_equivalents 0.0465
_diffrn_reflns_av_sigmaI/netI 0.0605
_diffrn_reflns_limit_h_max 17
_diffrn_reflns_limit_h_min -17
_diffrn_reflns_limit_k_max 18
_diffrn_reflns_limit_k_min -23
_diffrn_reflns_limit_l_max 15
_diffrn_reflns_limit_l_min -14
_diffrn_reflns_number 7706
_diffrn_reflns_theta_full 25.50
_diffrn_reflns_theta_max 25.50
_diffrn_reflns_theta_min 2.08
_diffrn_standards_number 0
_exptl_absorpt_coefficient_mu 0.708
_exptl_absorpt_correction_T_max 0.9455
_exptl_absorpt_correction_T_min 0.9198
_exptl_absorpt_correction_type multi-scan
_exptl_absorpt_process_details '(SADABS; Bruker, 2001)'
_exptl_crystal_colour red
_exptl_crystal_density_diffrn 1.555
_exptl_crystal_density_method 'not measured'
_exptl_crystal_description block
_exptl_crystal_F_000 1480
_exptl_crystal_size_max 0.12
_exptl_crystal_size_mid 0.10
_exptl_crystal_size_min 0.08
_refine_diff_density_max 0.440
_refine_diff_density_min -0.508
_refine_diff_density_rms 0.071
_refine_ls_extinction_method none
_refine_ls_goodness_of_fit_ref 1.002
_refine_ls_hydrogen_treatment mixed
_refine_ls_matrix_type full
_refine_ls_number_parameters 239
_refine_ls_number_reflns 2805
_refine_ls_number_restraints 6
_refine_ls_restrained_S_all 1.003
_refine_ls_R_factor_all 0.0810
_refine_ls_R_factor_gt 0.0538
_refine_ls_shift/su_max 0.001
_refine_ls_shift/su_mean 0.000
_refine_ls_structure_factor_coef Fsqd
_refine_ls_weighting_details 'calc w=1/[\s^2^(Fo^2^)+(0.0510P)^2^+8.4268P] where P=(Fo^2^+2Fc^2^)/3'
_refine_ls_weighting_scheme calc
_refine_ls_wR_factor_gt 0.1137
_refine_ls_wR_factor_ref 0.1262
_reflns_number_gt 2069
_reflns_number_total 2805
_reflns_threshold_expression I>2\s(I)
_cod_data_source_file c2ce06329h.txt
_cod_data_source_block Ni
_cod_original_sg_symbol_H-M C2/c
_cod_database_code 7207454

loop_
_symmetry_equiv_pos_as_xyz
'x, y, z'
'-x, y, -z+1/2'
'x+1/2, y+1/2, z'
'-x+1/2, y+1/2, -z+1/2'
'-x, -y, -z'
'x, -y, z-1/2'
'-x+1/2, -y+1/2, -z'
'x+1/2, -y+1/2, z-1/2'

loop_
_atom_site_label
_atom_site_type_symbol
_atom_site_fract_x
_atom_site_fract_y
_atom_site_fract_z
_atom_site_U_iso_or_equiv
_atom_site_adp_type
_atom_site_occupancy
_atom_site_symmetry_multiplicity
_atom_site_calc_flag
_atom_site_refinement_flags
C1 C 0.6136(5) 0.4326(4) 0.1302(6) 0.0358(16) Uani 1 1 d .
H1 H 0.6333 0.3895 0.1119 0.043 Uiso 1 1 calc R
C2 C 0.6435(5) 0.4928(4) 0.0925(6) 0.0424(18) Uani 1 1 d .
H2 H 0.6815 0.4900 0.0493 0.051 Uiso 1 1 calc R
C3 C 0.6164(5) 0.5560(4) 0.1197(6) 0.0425(18) Uani 1 1 d .
H3 H 0.6366 0.5970 0.0958 0.051 Uiso 1 1 calc R
C4 C 0.5580(5) 0.5595(3) 0.1837(6) 0.0339(16) Uani 1 1 d .
C5 C 0.5307(5) 0.4960(3) 0.2172(5) 0.0267(14) Uani 1 1 d .
C6 C 0.5268(6) 0.6232(4) 0.2177(7) 0.048(2) Uani 1 1 d .
H6 H 0.5438 0.6658 0.1949 0.058 Uiso 1 1 calc R
C7 C 0.2895(5) 0.1993(3) 0.4488(6) 0.0281(14) Uani 1 1 d .
C8 C 0.2208(5) 0.2527(3) 0.3821(6) 0.0323(15) Uani 1 1 d .
H8 H 0.2009 0.2553 0.3024 0.039 Uiso 1 1 calc R
C9 C 0.3180(5) 0.1984(3) 0.5682(6) 0.0330(15) Uani 1 1 d .
H9 H 0.3645 0.1639 0.6154 0.040 Uiso 1 1 calc R
C10 C 0.3270(5) 0.1435(3) 0.3958(5) 0.0246(14) Uani 1 1 d .
C11 C 0.3562(4) 0.1555(3) 0.3055(5) 0.0247(13) Uani 1 1 d .
C12 C 0.3607(5) 0.2259(3) 0.2553(6) 0.0256(14) Uani 1 1 d .
C13 C 0.3849(5) 0.1005(3) 0.2561(6) 0.0283(15) Uani 1 1 d .
H13 H 0.4015 0.1092 0.1948 0.034 Uiso 1 1 calc R
C14 C 0.3896(5) 0.0329(3) 0.2959(6) 0.0317(15) Uani 1 1 d .
H14 H 0.4120 -0.0036 0.2642 0.038 Uiso 1 1 calc R
C15 C 0.3605(5) 0.0202(3) 0.3835(6) 0.0274(14) Uani 1 1 d .
C16 C 0.3287(5) 0.0751(3) 0.4308(6) 0.0292(15) Uani 1 1 d .
H16 H 0.3077 0.0655 0.4884 0.035 Uiso 1 1 calc R
C17 C 0.3560(5) -0.0527(3) 0.4231(6) 0.0322(15) Uani 1 1 d .
N1 N 0.5582(4) 0.4329(2) 0.1909(4) 0.0255(12) Uani 1 1 d .
Ni1 Ni 0.5000 0.34726(6) 0.2500 0.0270(4) Uani 1 2 d S
O1 O 0.4359(3) 0.2668(2) 0.3167(4) 0.0288(10) Uani 1 1 d .
O2 O 0.2929(4) 0.2357(2) 0.1516(4) 0.0417(12) Uani 1 1 d .
O3 O 0.3646(3) 0.3437(2) 0.0880(4) 0.0307(10) Uani 1 1 d D
O4 O 0.3124(4) -0.0671(2) 0.4827(4) 0.0443(13) Uani 1 1 d .
O5 O 0.4034(4) -0.0983(2) 0.3857(5) 0.0476(13) Uani 1 1 d .
H5 H 0.4007 -0.1373 0.4111 0.071 Uiso 1 1 calc R
O6 O 0.0782(5) 0.2723(3) 0.0500(5) 0.0435(13) Uani 1 1 d D
H1W H 0.323(3) 0.3769(16) 0.072(6) 0.03(2) Uiso 1 1 d D
H2W H 0.343(4) 0.3073(16) 0.104(7) 0.07(3) Uiso 1 1 d D
H3W H 0.150(4) 0.269(7) 0.070(7) 0.21(10) Uiso 1 1 d D
H4W H 0.037(5) 0.259(4) -0.017(4) 0.07(3) Uiso 1 1 d D

loop_
_atom_site_aniso_label
_atom_site_aniso_U_11
_atom_site_aniso_U_22
_atom_site_aniso_U_33
_atom_site_aniso_U_23
_atom_site_aniso_U_13
_atom_site_aniso_U_12
C1 0.036(4) 0.040(4) 0.035(4) 0.000(3) 0.020(3) 0.001(3)
C2 0.037(4) 0.063(5) 0.036(4) 0.008(4) 0.025(4) -0.006(4)
C3 0.036(4) 0.049(5) 0.038(4) 0.013(4) 0.013(4) -0.014(3)
C4 0.034(4) 0.029(4) 0.031(4) 0.006(3) 0.009(3) -0.008(3)
C5 0.028(3) 0.028(3) 0.021(3) 0.002(3) 0.008(3) 0.000(3)
C6 0.060(5) 0.023(3) 0.052(5) 0.004(3) 0.018(4) -0.007(3)
C7 0.031(3) 0.027(3) 0.031(4) -0.002(3) 0.018(3) -0.008(3)
C8 0.043(4) 0.033(4) 0.026(4) -0.002(3) 0.020(3) -0.002(3)
C9 0.042(4) 0.027(3) 0.032(4) 0.002(3) 0.019(3) 0.003(3)
C10 0.027(3) 0.025(3) 0.025(3) -0.002(3) 0.015(3) -0.005(3)
C11 0.023(3) 0.025(3) 0.023(3) 0.000(3) 0.008(3) -0.005(3)
C12 0.028(3) 0.026(3) 0.029(4) 0.001(3) 0.019(3) 0.000(3)
C13 0.037(4) 0.028(3) 0.029(4) -0.002(3) 0.022(3) -0.005(3)
C14 0.038(4) 0.028(3) 0.037(4) -0.002(3) 0.023(3) -0.001(3)
C15 0.028(3) 0.026(3) 0.030(4) -0.001(3) 0.015(3) -0.003(3)
C16 0.034(3) 0.033(4) 0.028(4) 0.000(3) 0.020(3) -0.006(3)
C17 0.034(4) 0.025(3) 0.035(4) 0.001(3) 0.013(3) -0.005(3)
N1 0.030(3) 0.028(3) 0.023(3) 0.001(2) 0.017(2) 0.001(2)
Ni1 0.0334(7) 0.0227(6) 0.0273(7) 0.000 0.0158(5) 0.000
O1 0.032(2) 0.026(2) 0.025(2) 0.0019(19) 0.010(2) -0.0075(19)
O2 0.038(3) 0.039(3) 0.032(3) 0.009(2) 0.002(2) -0.011(2)
O3 0.035(2) 0.026(2) 0.032(3) 0.004(2) 0.015(2) 0.005(2)
O4 0.062(3) 0.033(3) 0.048(3) 0.003(2) 0.034(3) -0.013(2)
O5 0.067(3) 0.025(2) 0.064(4) 0.007(3) 0.042(3) 0.004(2)
O6 0.048(3) 0.036(3) 0.041(3) -0.013(2) 0.015(3) 0.000(2)

loop_
_atom_type_symbol
_atom_type_description
_atom_type_scat_dispersion_real
_atom_type_scat_dispersion_imag
_atom_type_scat_source
C C 0.0033 0.0016 'International Tables Vol C Tables 4.2.6.8 and 6.1.1.4'
H H 0.0000 0.0000 'International Tables Vol C Tables 4.2.6.8 and 6.1.1.4'
Ni Ni 0.3393 1.1124 'International Tables Vol C Tables 4.2.6.8 and 6.1.1.4'
N N 0.0061 0.0033 'International Tables Vol C Tables 4.2.6.8 and 6.1.1.4'
O O 0.0106 0.0060 'International Tables Vol C Tables 4.2.6.8 and 6.1.1.4'

loop_
_geom_angle_atom_site_label_1
_geom_angle_atom_site_label_2
_geom_angle_atom_site_label_3
_geom_angle
_geom_angle_site_symmetry_1
_geom_angle_site_symmetry_3
_geom_angle_publ_flag
N1 C1 C2 123.6(6) . . ?
N1 C1 H1 118.2 . . ?
C2 C1 H1 118.2 . . ?
C3 C2 C1 118.9(6) . . ?
C3 C2 H2 120.6 . . ?
C1 C2 H2 120.6 . . ?
C2 C3 C4 120.1(6) . . ?
C2 C3 H3 120.0 . . ?
C4 C3 H3 120.0 . . ?
C5 C4 C3 117.1(6) . . ?
C5 C4 C6 118.6(6) . . ?
C3 C4 C6 124.4(6) . . ?
N1 C5 C4 123.0(6) . . ?
N1 C5 C5 117.2(3) . 2_655 ?
C4 C5 C5 119.8(4) . 2_655 ?
C6 C6 C4 121.6(4) 2_655 . ?
C6 C6 H6 119.2 2_655 . ?
C4 C6 H6 119.2 . . ?
C9 C7 C8 117.0(6) . . ?
C9 C7 C10 120.6(6) . . ?
C8 C7 C10 122.3(6) . . ?
C9 C8 C7 121.5(6) 7_556 . ?
C9 C8 H8 119.3 7_556 . ?
C7 C8 H8 119.3 . . ?
C8 C9 C7 121.6(6) 7_556 . ?
C8 C9 H9 119.2 7_556 . ?
C7 C9 H9 119.2 . . ?
C16 C10 C11 116.9(5) . . ?
C16 C10 C7 119.3(5) . . ?
C11 C10 C7 123.8(5) . . ?
C13 C11 C10 120.6(5) . . ?
C13 C11 C12 113.8(5) . . ?
C10 C11 C12 125.5(5) . . ?
O2 C12 O1 126.0(6) . . ?
O2 C12 C11 115.5(5) . . ?
O1 C12 C11 118.2(5) . . ?
C11 C13 C14 121.1(6) . . ?
C11 C13 H13 119.4 . . ?
C14 C13 H13 119.5 . . ?
C15 C14 C13 119.0(6) . . ?
C15 C14 H14 120.5 . . ?
C13 C14 H14 120.5 . . ?
C14 C15 C16 119.8(6) . . ?
C14 C15 C17 121.0(6) . . ?
C16 C15 C17 119.0(6) . . ?
C10 C16 C15 122.5(6) . . ?
C10 C16 H16 118.8 . . ?
C15 C16 H16 118.8 . . ?
O4 C17 O5 124.7(6) . . ?
O4 C17 C15 122.6(6) . . ?
O5 C17 C15 112.7(6) . . ?
C1 N1 C5 117.4(5) . . ?
C1 N1 Ni1 129.3(4) . . ?
C5 N1 Ni1 113.4(4) . . ?
O3 Ni1 O3 176.3(3) . 2_655 y
O3 Ni1 N1 93.15(18) . 2_655 y
O3 Ni1 N1 89.71(18) 2_655 2_655 y
O3 Ni1 N1 89.71(18) . . ?
O3 Ni1 N1 93.15(18) 2_655 . ?
N1 Ni1 N1 79.0(3) 2_655 . y
O3 Ni1 O1 90.88(17) . . y
O3 Ni1 O1 86.46(16) 2_655 . y
N1 Ni1 O1 96.22(17) 2_655 . y
N1 Ni1 O1 175.17(18) . . y
O3 Ni1 O1 86.46(16) . 2_655 y
O3 Ni1 O1 90.88(17) 2_655 2_655 ?
N1 Ni1 O1 175.17(18) 2_655 2_655 ?
N1 Ni1 O1 96.22(17) . 2_655 ?
O1 Ni1 O1 88.6(2) . 2_655 ?
C12 O1 Ni1 125.4(4) . . ?
Ni1 O3 H1W 117(4) . . ?
Ni1 O3 H2W 93(5) . . ?
H1W O3 H2W 114(6) . . ?
C17 O5 H5 109.5 . . ?
H3W O6 H4W 115(7) . . ?

loop_
_geom_bond_atom_site_label_1
_geom_bond_atom_site_label_2
_geom_bond_distance
_geom_bond_site_symmetry_2
_geom_bond_publ_flag
C1 N1 1.328(8) . ?
C1 C2 1.383(9) . ?
C1 H1 0.9300 . ?
C2 C3 1.355(10) . ?
C2 H2 0.9300 . ?
C3 C4 1.401(10) . ?
C3 H3 0.9300 . ?
C4 C5 1.396(8) . ?
C4 C6 1.426(10) . ?
C5 N1 1.354(7) . ?
C5 C5 1.453(12) 2_655 ?
C6 C6 1.349(15) 2_655 ?
C6 H6 0.9300 . ?
C7 C9 1.394(9) . ?
C7 C8 1.395(9) . ?
C7 C10 1.482(8) . ?
C8 C9 1.375(9) 7_556 ?
C8 H8 0.9300 . ?
C9 C8 1.375(9) 7_556 ?
C9 H9 0.9300 . ?
C10 C16 1.374(8) . ?
C10 C11 1.412(8) . ?
C11 C13 1.377(8) . ?
C11 C12 1.503(8) . ?
C12 O2 1.246(7) . ?
C12 O1 1.260(7) . ?
C13 C14 1.377(9) . ?
C13 H13 0.9300 . ?
C14 C15 1.379(8) . ?
C14 H14 0.9300 . ?
C15 C16 1.383(8) . ?
C15 C17 1.491(8) . ?
C16 H16 0.9300 . ?
C17 O4 1.210(7) . ?
C17 O5 1.311(8) . ?
N1 Ni1 2.115(5) . y
Ni1 O3 2.080(4) . y
Ni1 O3 2.080(4) 2_655 y
Ni1 N1 2.115(5) 2_655 ?
Ni1 O1 2.144(4) . y
Ni1 O1 2.144(4) 2_655 ?
O3 H1W 0.8197(18) . ?
O3 H2W 0.8202(18) . ?
O5 H5 0.8200 . ?
O6 H3W 0.92(6) . ?
O6 H4W 0.826(11) . ?
